data_2000306
loop_
_publ_author_name
'Gou, S.-H.'
'You, X.-Z.'
'Xu, Z.'
'Zhou, Z.-Y.'
'Yu, K.-B.'
'Yu, Y.-P.'
'Zhu, D.-L.'

_publ_section_title
;Structure of
 <i>catena</i>-poly{bis[4,4,4-trifluoro-1-(2-thienyl)-1,3-butanedionato-\k^2^<i>O</i>,<i>O</i>']copper-\m-(4,4'-bipyridine)-\k<i>N</i>:\k<i>N</i>'}--<i>N</i>,<i>N</i>-dimethylformamide
 (1/2)
;
_journal_issue 6
_journal_name_full 'Acta Crystallographica Section C'
_journal_page_first 1303
_journal_page_last 1305
_journal_paper_doi 10.1107/S0108270190011672
_journal_volume 47
_journal_year 1991
_chemical_formula_sum 'C32 H30 Cu F6 N4 O6 S2'
_space_group_IT_number 2
_space_group_name_Hall '-P 1'
_space_group_name_H-M_alt 'P -1'
_symmetry_cell_setting triclinic
_symmetry_space_group_name_H-M 'P -1'
_cell_angle_alpha 73.400(10)
_cell_angle_beta 65.410(10)
_cell_angle_gamma 69.290(10)
_cell_formula_units_Z 1
_cell_length_a 9.637(2)
_cell_length_b 9.820(2)
_cell_length_c 11.505(2)
_cell_volume 913.7(3)
_diffrn_radiation_type mo
_diffrn_radiation_wavelength 0.71073
_exptl_absorpt_coefficient_mu .782
_exptl_crystal_density_diffrn 1.469
_exptl_crystal_F_000 413
_cod_data_source_file li0049.cif
_cod_data_source_block li0049a
_cod_depositor_comments
;
 Marking attached hydrogen atoms.

 Antanas Vaitkus,
 2018-06-16
;
_cod_original_cell_volume 913.76(3)
_cod_original_sg_symbol_H-M P-1
_cod_original_formula_sum 'Cu1 C32 H30 F6 O6 S2 N4'
_cod_database_code 2000306

loop_
_space_group_symop_id
_space_group_symop_operation_xyz
1 x,y,z
2 -x,-y,-z

loop_
_atom_site_label
_atom_site_fract_x
_atom_site_fract_y
_atom_site_fract_z
_atom_site_attached_hydrogens
Cu 0 0 0 0
S .3101(2) -.4964(2) .0163(3) 0
F1 -.4720(6) -.2560(6) .2650(8) 0
F2 -.5188(6) -.0577(7) .1431(7) 0
F3 -.4892(8) -.0626(10) .3138(7) 0
N1 -.0009(7) -.0095(6) .1937(6) 0
N2 .6861(13) .6250(10) .5519(9) 0
O1 .0853(5) -.2176(4) .0174(4) 0
O2 -.2316(5) -.0223(5) .0869(5) 0
O3 .7431(11) .4308(8) .4590(9) 0
C1 .3399(10) -.6808(8) .0729(9) 0
C2 .2070(10) -.7180(7) .1474(9) 0
C3 .0694(8) -.5978(7) .1641(8) 0
C4 .1090(7) -.4653(7) .0967(7) 0
C5 .0102(7) -.3132(7) .0860(6) 0
C6 -.1524(8) -.2842(7) .1488(7) 0
C7 -.2575(8) -.1443(7) .1430(7) 0
C8 -.4351(9) -.1328(8) .2185(9) 0
C9 .1093(8) -.1055(8) .2400(8) 0
C10 .1134(8) -.1064(8) .3594(8) 0
C11 -.0008(8) -.0022(7) .4372(7) 0
C12 -.1152(9) .0976(8) .3867(8) 0
C13 -.1118(9) .0906(8) .2667(8) 0
C14 .700(3) .5273(18) .4950(16) 1
C15 .789(2) .712(2) .5229(19) 3
C16 .535(2) .659(3) .6536(18) 3
H1 .4425 -.7506 .0528 0
H3 -.0364 -.6056 .2150 0
H6 -.1955 -.3658 .1995 0
H2 .1990 -.8134 .1714 0
H9 .2226 -.1784 .1663 0
H10 .2005 -.1763 .3968 0
H12 -.2156 .1632 .4492 0
H13 -.2264 .1547 .2283 0
